data_7157140
loop_
_publ_author_name
'Tazi, Mehdi'
'Erb, William'
'Roisnel, Thierry'
'Dorcet, Vincent'
'Mongin, Florence'
'Low, Paul J.'

_publ_section_title
;
 From ferrocene to fluorine-containing penta-substituted derivatives and
 all points in-between; or, how to increase the available chemical space.
;
_journal_issue 42
_journal_name_full 'Organic &amp; biomolecular chemistry'
_journal_page_first 9352
_journal_page_last 9359
_journal_paper_doi 10.1039/c9ob01885a
_journal_volume 17
_journal_year 2019
_chemical_compound_source 'synthesis as described'
_chemical_formula_moiety 'C14 H16 F Fe I O Si'
_chemical_formula_sum 'C14 H16 F Fe I O Si'
_chemical_formula_weight 430.11
_space_group_crystal_system monoclinic
_space_group_IT_number 14
_space_group_name_Hall '-P 2yn'
_space_group_name_H-M_alt 'P 1 21/n 1'
_symmetry_space_group_name_Hall '-P 2yn'
_symmetry_space_group_name_H-M 'P 1 21/n 1'
_atom_sites_solution_hydrogens geom
_atom_sites_solution_primary dual
_atom_sites_solution_secondary difmap
_audit_update_record
;
2019-07-08 deposited with the CCDC.    2019-10-08 downloaded from the CCDC.
;
_cell_angle_alpha 90
_cell_angle_beta 91.338(3)
_cell_angle_gamma 90
_cell_formula_units_Z 4
_cell_length_a 6.7234(5)
_cell_length_b 12.3647(9)
_cell_length_c 18.5635(14)
_cell_measurement_reflns_used 6337
_cell_measurement_temperature 150(2)
_cell_measurement_theta_max 27.4718
_cell_measurement_theta_min 2.7445
_cell_measurement_wavelength 0.71073
_cell_volume 1542.8(2)
_computing_cell_refinement 'APEX3 (Bruker, 2015)'
_computing_data_collection 'SAINT (Bruker, 2014)'
_computing_data_reduction 'SAINT (Bruker, 2014)'
_computing_molecular_graphics 'SXGRAPH (Farrugia, 1999), Mercury (CSD, 2016)'
_computing_publication_material 'CRYSCALC (T. Roisnel, local program, 2018)'
_computing_structure_refinement 'SHELXL-2017_1 (Sheldrick, 2017)'
_computing_structure_solution 'SHELXT (Sheldrick, 2015)'
_diffrn_ambient_temperature 150(2)
_diffrn_detector '(CMOS) PHOTON 100'
_diffrn_measured_fraction_theta_full 0.986
_diffrn_measured_fraction_theta_max 0.984
_diffrn_measurement_device_type 'D8 VENTURE Bruker AXS'
_diffrn_measurement_method 'rotation images'
_diffrn_radiation_monochromator 'multilayer monochromator'
_diffrn_radiation_probe x-ray
_diffrn_radiation_source 'Incoatec microfocus sealed tube'
_diffrn_radiation_type MoK\a
_diffrn_radiation_wavelength 0.71073
_diffrn_reflns_av_R_equivalents 0.0450
_diffrn_reflns_av_unetI/netI 0.0419
_diffrn_reflns_limit_h_max 8
_diffrn_reflns_limit_h_min -8
_diffrn_reflns_limit_k_max 14
_diffrn_reflns_limit_k_min -16
_diffrn_reflns_limit_l_max 24
_diffrn_reflns_limit_l_min -24
_diffrn_reflns_number 12331
_diffrn_reflns_theta_full 25.242
_diffrn_reflns_theta_max 27.484
_diffrn_reflns_theta_min 3.199
_exptl_absorpt_coefficient_mu 3.055
_exptl_absorpt_correction_T_max 0.885
_exptl_absorpt_correction_T_min 0.654
_exptl_absorpt_correction_type multi-scan
_exptl_absorpt_process_details
;
  [Sheldrick, G.M. (2014). SADABS Bruker AXS Inc., Madison, Wisconsin, USA]
;
_exptl_crystal_colour orange
_exptl_crystal_density_diffrn 1.852
_exptl_crystal_description plate
_exptl_crystal_F_000 840
_exptl_crystal_size_max 0.470
_exptl_crystal_size_mid 0.220
_exptl_crystal_size_min 0.040
_refine_diff_density_max 0.990
_refine_diff_density_min -0.682
_refine_diff_density_rms 0.139
_refine_ls_extinction_method none
_refine_ls_goodness_of_fit_ref 1.121
_refine_ls_hydrogen_treatment constr
_refine_ls_matrix_type full
_refine_ls_number_parameters 167
_refine_ls_number_reflns 3483
_refine_ls_number_restraints 0
_refine_ls_restrained_S_all 1.121
_refine_ls_R_factor_all 0.0493
_refine_ls_R_factor_gt 0.0382
_refine_ls_shift/su_max 0.022
_refine_ls_shift/su_mean 0.002
_refine_ls_structure_factor_coef Fsqd
_refine_ls_weighting_details 'w=1/[\s^2^(Fo^2^)+(0.0039P)^2^+6.3130P] where P=(Fo^2^+2Fc^2^)/3'
_refine_ls_weighting_scheme calc
_refine_ls_wR_factor_gt 0.0729
_refine_ls_wR_factor_ref 0.0759
_reflns_Friedel_coverage 0.000
_reflns_number_gt 2948
_reflns_number_total 3483
_reflns_threshold_expression >2sigma(I)
_cod_data_source_file c9ob01885a2.cif
_cod_data_source_block 5s-I-4_MT272
_cod_depositor_comments 'Adding full bibliography for 7157127--7157141.cif.'
_cod_database_code 7157140

loop_
_space_group_symop_operation_xyz
'x, y, z'
'-x+1/2, y+1/2, -z+1/2'
'-x, -y, -z'
'x-1/2, -y-1/2, z-1/2'

loop_
_atom_site_label
_atom_site_type_symbol
_atom_site_fract_x
_atom_site_fract_y
_atom_site_fract_z
_atom_site_U_iso_or_equiv
_atom_site_adp_type
_atom_site_occupancy
_atom_site_site_symmetry_order
_atom_site_calc_flag
_atom_site_refinement_flags_posn
_atom_site_refinement_flags_adp
_atom_site_refinement_flags_occupancy
_atom_site_disorder_assembly
_atom_site_disorder_group
Fe1 Fe 0.64586(8) 0.71075(5) 0.77671(3) 0.01319(13) Uani 1 1 d . . . . .
I1 I 0.39945(4) 0.53874(2) 0.90711(2) 0.02273(9) Uani 1 1 d . . . . .
O1 O 0.3317(6) 0.9208(3) 0.8791(2) 0.0374(9) Uani 1 1 d . . . . .
F1 F 0.3726(4) 0.89004(19) 0.72144(14) 0.0239(6) Uani 1 1 d . . . . .
Si1 Si 0.45864(17) 0.69713(10) 0.59771(6) 0.0181(2) Uani 1 1 d . . . . .
C1 C 0.8588(9) 0.7979(7) 0.8324(4) 0.0242(17) Uani 0.670(16) 1 d G . P A 1
H1 H 0.834294 0.853561 0.866338 0.029 Uiso 0.670(16) 1 calc R U P A 1
C2 C 0.8787(9) 0.6860(9) 0.8479(4) 0.0273(14) Uani 0.670(16) 1 d G . P A 1
H2 H 0.869817 0.653528 0.894153 0.033 Uiso 0.670(16) 1 calc R U P A 1
C3 C 0.9141(9) 0.6310(3) 0.7823(7) 0.0286(19) Uani 0.670(16) 1 d G . P A 1
H3 H 0.933137 0.555313 0.776920 0.034 Uiso 0.670(16) 1 calc R U P A 1
C4 C 0.9161(11) 0.7090(9) 0.7262(3) 0.0273(14) Uani 0.670(16) 1 d G . P A 1
H4 H 0.936748 0.694645 0.676652 0.033 Uiso 0.670(16) 1 calc R U P A 1
C5 C 0.8819(11) 0.8122(5) 0.7571(5) 0.0254(18) Uani 0.670(16) 1 d G . P A 1
H5 H 0.875659 0.878972 0.731915 0.030 Uiso 0.670(16) 1 calc R U P A 1
C1B C 0.917(2) 0.6402(10) 0.7529(11) 0.0242(17) Uani 0.330(16) 1 d G . P A 2
H1B H 0.937266 0.575573 0.726403 0.029 Uiso 0.330(16) 1 calc R U P A 2
C2B C 0.902(2) 0.7461(17) 0.7236(5) 0.0273(14) Uani 0.330(16) 1 d G . P A 2
H2B H 0.910509 0.764732 0.674157 0.033 Uiso 0.330(16) 1 calc R U P A 2
C3B C 0.872(3) 0.8193(7) 0.7813(13) 0.0286(19) Uani 0.330(16) 1 d G . P A 2
H3B H 0.857201 0.895449 0.777250 0.034 Uiso 0.330(16) 1 calc R U P A 2
C4B C 0.869(2) 0.759(2) 0.8463(6) 0.0273(14) Uani 0.330(16) 1 d G . P A 2
H4B H 0.851012 0.787077 0.893210 0.033 Uiso 0.330(16) 1 calc R U P A 2
C5B C 0.896(2) 0.6480(15) 0.8287(10) 0.0254(18) Uani 0.330(16) 1 d G . P A 2
H5B H 0.900495 0.589383 0.861786 0.030 Uiso 0.330(16) 1 calc R U P A 2
C6 C 0.4253(5) 0.6054(3) 0.7450(2) 0.0132(8) Uani 1 1 d . . . . .
H6 H 0.440189 0.532453 0.730069 0.016 Uiso 1 1 calc R U . . .
C7 C 0.4034(5) 0.6397(3) 0.8172(2) 0.0142(8) Uani 1 1 d . . . . .
C8 C 0.3807(6) 0.7556(3) 0.8177(2) 0.0147(8) Uani 1 1 d . . . . .
C9 C 0.3918(6) 0.7864(3) 0.7440(2) 0.0138(8) Uani 1 1 d . . . . .
C10 C 0.4215(5) 0.6977(3) 0.6974(2) 0.0137(8) Uani 1 1 d . . . . .
C11 C 0.3600(6) 0.8271(4) 0.8811(3) 0.0244(10) Uani 1 1 d . . . . .
H11 H 0.370488 0.794346 0.927317 0.029 Uiso 1 1 calc R U . . .
C12 C 0.5846(8) 0.8243(4) 0.5702(3) 0.0301(11) Uani 1 1 d . . . . .
H12A H 0.509834 0.886678 0.587704 0.045 Uiso 1 1 calc R U . . .
H12B H 0.590094 0.827283 0.517514 0.045 Uiso 1 1 calc R U . . .
H12C H 0.719992 0.825886 0.590855 0.045 Uiso 1 1 calc R U . . .
C13 C 0.6110(7) 0.5759(4) 0.5762(3) 0.0274(11) Uani 1 1 d . . . . .
H13A H 0.730498 0.574647 0.607459 0.041 Uiso 1 1 calc R U . . .
H13B H 0.649944 0.579086 0.525707 0.041 Uiso 1 1 calc R U . . .
H13C H 0.532711 0.510332 0.584153 0.041 Uiso 1 1 calc R U . . .
C14 C 0.2108(7) 0.6881(4) 0.5508(2) 0.0293(11) Uani 1 1 d . . . . .
H14A H 0.141787 0.622795 0.566573 0.044 Uiso 1 1 calc R U . . .
H14B H 0.229061 0.684862 0.498578 0.044 Uiso 1 1 calc R U . . .
H14C H 0.131467 0.751959 0.562451 0.044 Uiso 1 1 calc R U . . .

loop_
_atom_site_aniso_label
_atom_site_aniso_U_11
_atom_site_aniso_U_22
_atom_site_aniso_U_33
_atom_site_aniso_U_23
_atom_site_aniso_U_13
_atom_site_aniso_U_12
Fe1 0.0059(3) 0.0136(3) 0.0200(3) -0.0007(2) -0.0007(2) -0.0005(2)
I1 0.02661(15) 0.02318(15) 0.01833(14) 0.00593(12) -0.00061(10) -0.00244(13)
O1 0.048(2) 0.028(2) 0.036(2) -0.0166(16) 0.0004(17) 0.0087(17)
F1 0.0304(14) 0.0086(12) 0.0325(15) 0.0047(10) -0.0011(11) 0.0059(10)
Si1 0.0171(6) 0.0219(6) 0.0153(6) 0.0019(5) 0.0015(4) -0.0020(5)
C1 0.015(3) 0.022(4) 0.034(4) -0.009(3) -0.012(3) -0.003(3)
C2 0.0041(18) 0.044(4) 0.034(2) -0.002(3) -0.0003(15) 0.001(3)
C3 0.008(3) 0.025(4) 0.053(6) -0.014(3) -0.005(4) 0.004(3)
C4 0.0041(18) 0.044(4) 0.034(2) -0.002(3) -0.0003(15) 0.001(3)
C5 0.015(3) 0.031(4) 0.029(4) 0.005(3) -0.001(3) -0.014(3)
C1B 0.015(3) 0.022(4) 0.034(4) -0.009(3) -0.012(3) -0.003(3)
C2B 0.0041(18) 0.044(4) 0.034(2) -0.002(3) -0.0003(15) 0.001(3)
C3B 0.008(3) 0.025(4) 0.053(6) -0.014(3) -0.005(4) 0.004(3)
C4B 0.0041(18) 0.044(4) 0.034(2) -0.002(3) -0.0003(15) 0.001(3)
C5B 0.015(3) 0.031(4) 0.029(4) 0.005(3) -0.001(3) -0.014(3)
C6 0.0091(18) 0.012(2) 0.019(2) -0.0012(16) 0.0013(15) -0.0019(15)
C7 0.0086(18) 0.014(2) 0.020(2) 0.0049(16) 0.0007(15) -0.0012(15)
C8 0.0071(18) 0.018(2) 0.019(2) -0.0033(16) -0.0013(15) 0.0025(15)
C9 0.0090(17) 0.013(2) 0.019(2) 0.0011(16) -0.0009(14) 0.0022(15)
C10 0.0080(17) 0.014(2) 0.018(2) 0.0031(16) -0.0022(14) -0.0024(15)
C11 0.015(2) 0.034(3) 0.024(2) -0.002(2) -0.0002(17) 0.0025(19)
C12 0.032(3) 0.026(3) 0.033(3) 0.006(2) 0.008(2) -0.001(2)
C13 0.027(2) 0.028(3) 0.027(3) -0.0063(19) 0.003(2) 0.005(2)
C14 0.026(2) 0.044(3) 0.017(2) 0.002(2) -0.0044(18) 0.002(2)

loop_
_atom_type_symbol
_atom_type_description
_atom_type_scat_dispersion_real
_atom_type_scat_dispersion_imag
_atom_type_scat_source
C C 0.0033 0.0016 'International Tables Vol C Tables 4.2.6.8 and 6.1.1.4'
H H 0.0000 0.0000 'International Tables Vol C Tables 4.2.6.8 and 6.1.1.4'
F F 0.0171 0.0103 'International Tables Vol C Tables 4.2.6.8 and 6.1.1.4'
Fe Fe 0.3463 0.8444 'International Tables Vol C Tables 4.2.6.8 and 6.1.1.4'
I I -0.4742 1.8119 'International Tables Vol C Tables 4.2.6.8 and 6.1.1.4'
O O 0.0106 0.0060 'International Tables Vol C Tables 4.2.6.8 and 6.1.1.4'
Si Si 0.0817 0.0704 'International Tables Vol C Tables 4.2.6.8 and 6.1.1.4'

loop_
_geom_angle_atom_site_label_1
_geom_angle_atom_site_label_2
_geom_angle_atom_site_label_3
_geom_angle
C7 Fe1 C9 68.27(16)
C7 Fe1 C3B 152.4(6)
C9 Fe1 C3B 109.4(4)
C7 Fe1 C8 41.76(16)
C9 Fe1 C8 41.07(16)
C3B Fe1 C8 117.9(5)
C7 Fe1 C4B 118.6(5)
C9 Fe1 C4B 131.0(6)
C3B Fe1 C4B 40.8(3)
C8 Fe1 C4B 108.7(3)
C7 Fe1 C2 107.86(17)
C9 Fe1 C2 152.6(4)
C8 Fe1 C2 117.6(3)
C7 Fe1 C6 40.82(16)
C9 Fe1 C6 66.95(16)
C3B Fe1 C6 165.7(7)
C8 Fe1 C6 69.25(16)
C4B Fe1 C6 151.8(7)
C2 Fe1 C6 128.9(3)
C7 Fe1 C2B 165.7(6)
C9 Fe1 C2B 117.9(4)
C3B Fe1 C2B 40.7(3)
C8 Fe1 C2B 151.1(6)
C4B Fe1 C2B 68.3(3)
C6 Fe1 C2B 127.4(5)
C7 Fe1 C1 127.1(3)
C9 Fe1 C1 118.8(3)
C8 Fe1 C1 106.02(18)
C2 Fe1 C1 40.52(9)
C6 Fe1 C1 166.0(3)
C7 Fe1 C3 119.2(2)
C9 Fe1 C3 165.5(4)
C8 Fe1 C3 152.7(4)
C2 Fe1 C3 40.48(10)
C6 Fe1 C3 109.7(2)
C1 Fe1 C3 68.01(12)
C7 Fe1 C5 164.8(3)
C9 Fe1 C5 108.24(19)
C8 Fe1 C5 125.9(3)
C2 Fe1 C5 67.97(12)
C6 Fe1 C5 152.9(3)
C1 Fe1 C5 40.39(10)
C3 Fe1 C5 67.83(14)
C7 Fe1 C4 153.4(3)
C9 Fe1 C4 127.8(3)
C8 Fe1 C4 164.2(3)
C2 Fe1 C4 67.92(13)
C6 Fe1 C4 120.1(2)
C1 Fe1 C4 67.86(13)
C3 Fe1 C4 40.32(11)
C5 Fe1 C4 40.26(11)
C12 Si1 C13 111.4(2)
C12 Si1 C14 109.2(2)
C13 Si1 C14 110.0(2)
C12 Si1 C10 109.9(2)
C13 Si1 C10 107.5(2)
C14 Si1 C10 108.9(2)
C5 C1 C2 108.0
C5 C1 Fe1 70.2(2)
C2 C1 Fe1 69.6(2)
C5 C1 H1 126.0
C2 C1 H1 126.0
Fe1 C1 H1 125.8
C3 C2 C1 108.0
C3 C2 Fe1 70.1(2)
C1 C2 Fe1 69.9(2)
C3 C2 H2 126.0
C1 C2 H2 126.0
Fe1 C2 H2 125.7
C2 C3 C4 108.0
C2 C3 Fe1 69.5(2)
C4 C3 Fe1 70.2(2)
C2 C3 H3 126.0
C4 C3 H3 126.0
Fe1 C3 H3 126.0
C5 C4 C3 108.0
C5 C4 Fe1 69.8(2)
C3 C4 Fe1 69.5(2)
C5 C4 H4 126.0
C3 C4 H4 126.0
Fe1 C4 H4 126.3
C1 C5 C4 108.0
C1 C5 Fe1 69.4(2)
C4 C5 Fe1 70.0(2)
C1 C5 H5 126.0
C4 C5 H5 126.0
Fe1 C5 H5 126.2
C5B C1B C2B 108.0
C5B C1B Fe1 69.8(5)
C2B C1B Fe1 68.9(6)
C5B C1B H1B 126.0
C2B C1B H1B 126.0
Fe1 C1B H1B 126.9
C3B C2B C1B 108.0
C3B C2B Fe1 68.8(6)
C1B C2B Fe1 70.9(6)
C3B C2B H2B 126.0
C1B C2B H2B 126.0
Fe1 C2B H2B 125.9
C4B C3B C2B 108.0
C4B C3B Fe1 70.1(5)
C2B C3B Fe1 70.5(5)
C4B C3B H3B 126.0
C2B C3B H3B 126.0
Fe1 C3B H3B 125.0
C3B C4B C5B 108.0
C3B C4B Fe1 69.1(6)
C5B C4B Fe1 71.0(6)
C3B C4B H4B 126.0
C5B C4B H4B 126.0
Fe1 C4B H4B 125.5
C4B C5B C1B 108.0
C4B C5B Fe1 68.7(6)
C1B C5B Fe1 70.2(5)
C4B C5B H5B 126.0
C1B C5B H5B 126.0
Fe1 C5B H5B 126.7
C7 C6 C10 110.0(4)
C7 C6 Fe1 68.2(2)
C10 C6 Fe1 71.1(2)
C7 C6 H6 125.0
C10 C6 H6 125.0
Fe1 C6 H6 127.3
C6 C7 C8 108.4(3)
C6 C7 Fe1 71.0(2)
C8 C7 Fe1 69.8(2)
C6 C7 I1 125.6(3)
C8 C7 I1 126.0(3)
Fe1 C7 I1 125.89(19)
C9 C8 C7 104.6(3)
C9 C8 C11 127.7(4)
C7 C8 C11 127.6(4)
C9 C8 Fe1 69.3(2)
C7 C8 Fe1 68.4(2)
C11 C8 Fe1 124.1(3)
F1 C9 C10 124.0(4)
F1 C9 C8 123.0(4)
C10 C9 C8 113.0(4)
F1 C9 Fe1 127.1(3)
C10 C9 Fe1 72.3(2)
C8 C9 Fe1 69.6(2)
C9 C10 C6 103.9(3)
C9 C10 Si1 129.1(3)
C6 C10 Si1 127.0(3)
C9 C10 Fe1 67.6(2)
C6 C10 Fe1 68.1(2)
Si1 C10 Fe1 125.9(2)
O1 C11 C8 125.6(5)
O1 C11 H11 117.2
C8 C11 H11 117.2
Si1 C12 H12A 109.5
Si1 C12 H12B 109.5
H12A C12 H12B 109.5
Si1 C12 H12C 109.5
H12A C12 H12C 109.5
H12B C12 H12C 109.5
Si1 C13 H13A 109.5
Si1 C13 H13B 109.5
H13A C13 H13B 109.5
Si1 C13 H13C 109.5
H13A C13 H13C 109.5
H13B C13 H13C 109.5
Si1 C14 H14A 109.5
Si1 C14 H14B 109.5
H14A C14 H14B 109.5
Si1 C14 H14C 109.5
H14A C14 H14C 109.5
H14B C14 H14C 109.5

loop_
_geom_bond_atom_site_label_1
_geom_bond_atom_site_label_2
_geom_bond_distance
Fe1 C7 2.013(4)
Fe1 C9 2.028(4)
Fe1 C3B 2.029(16)
Fe1 C8 2.031(4)
Fe1 C4B 2.043(13)
Fe1 C2 2.048(5)
Fe1 C6 2.050(4)
Fe1 C2B 2.051(15)
Fe1 C1 2.052(5)
Fe1 C3 2.056(6)
Fe1 C5 2.062(6)
Fe1 C4 2.064(6)
I1 C7 2.084(4)
O1 C11 1.175(6)
F1 C9 1.353(5)
Si1 C12 1.863(5)
Si1 C13 1.864(5)
Si1 C14 1.866(5)
Si1 C10 1.873(4)
C1 C5 1.4200
C1 C2 1.4200
C1 H1 0.9500
C2 C3 1.4200
C2 H2 0.9500
C3 C4 1.4200
C3 H3 0.9500
C4 C5 1.4200
C4 H4 0.9500
C5 H5 0.9500
C1B C5B 1.4200
C1B C2B 1.4200
C1B H1B 0.9500
C2B C3B 1.4200
C2B H2B 0.9500
C3B C4B 1.4200
C3B H3B 0.9500
C4B C5B 1.4200
C4B H4B 0.9500
C5B H5B 0.9500
C6 C7 1.417(6)
C6 C10 1.443(5)
C6 H6 0.9500
C7 C8 1.442(6)
C8 C9 1.424(6)
C8 C11 1.481(6)
C9 C10 1.414(6)
C11 H11 0.9500
C12 H12A 0.9800
C12 H12B 0.9800
C12 H12C 0.9800
C13 H13A 0.9800
C13 H13B 0.9800
C13 H13C 0.9800
C14 H14A 0.9800
C14 H14B 0.9800
C14 H14C 0.9800

loop_
_geom_torsion_atom_site_label_1
_geom_torsion_atom_site_label_2
_geom_torsion_atom_site_label_3
_geom_torsion_atom_site_label_4
_geom_torsion
C5 C1 C2 C3 0.0
Fe1 C1 C2 C3 59.9(2)
C5 C1 C2 Fe1 -59.9(2)
C1 C2 C3 C4 0.0
Fe1 C2 C3 C4 59.8(2)
C1 C2 C3 Fe1 -59.8(2)
C2 C3 C4 C5 0.0
Fe1 C3 C4 C5 59.4(2)
C2 C3 C4 Fe1 -59.4(2)
C2 C1 C5 C4 0.0
Fe1 C1 C5 C4 -59.6(2)
C2 C1 C5 Fe1 59.6(2)
C3 C4 C5 C1 0.0
Fe1 C4 C5 C1 59.2(2)
C3 C4 C5 Fe1 -59.2(2)
C5B C1B C2B C3B 0.0
Fe1 C1B C2B C3B 59.0(5)
C5B C1B C2B Fe1 -59.0(5)
C1B C2B C3B C4B 0.0
Fe1 C2B C3B C4B 60.3(5)
C1B C2B C3B Fe1 -60.3(5)
C2B C3B C4B C5B 0.0
Fe1 C3B C4B C5B 60.6(5)
C2B C3B C4B Fe1 -60.6(5)
C3B C4B C5B C1B 0.0
Fe1 C4B C5B C1B 59.4(6)
C3B C4B C5B Fe1 -59.4(6)
C2B C1B C5B C4B 0.0
Fe1 C1B C5B C4B -58.5(6)
C2B C1B C5B Fe1 58.5(6)
C10 C6 C7 C8 1.2(4)
Fe1 C6 C7 C8 60.0(3)
C10 C6 C7 Fe1 -58.8(3)
C10 C6 C7 I1 -179.9(3)
Fe1 C6 C7 I1 -121.1(3)
C6 C7 C8 C9 -0.4(4)
Fe1 C7 C8 C9 60.3(3)
I1 C7 C8 C9 -179.4(3)
C6 C7 C8 C11 -177.9(4)
Fe1 C7 C8 C11 -117.1(4)
I1 C7 C8 C11 3.2(6)
C6 C7 C8 Fe1 -60.8(3)
I1 C7 C8 Fe1 120.3(3)
C7 C8 C9 F1 178.6(3)
C11 C8 C9 F1 -4.0(6)
Fe1 C8 C9 F1 -121.7(4)
C7 C8 C9 C10 -0.5(4)
C11 C8 C9 C10 177.0(4)
Fe1 C8 C9 C10 59.2(3)
C7 C8 C9 Fe1 -59.7(3)
C11 C8 C9 Fe1 117.7(4)
F1 C9 C10 C6 -177.9(3)
C8 C9 C10 C6 1.1(4)
Fe1 C9 C10 C6 58.9(2)
F1 C9 C10 Si1 4.5(6)
C8 C9 C10 Si1 -176.5(3)
Fe1 C9 C10 Si1 -118.8(3)
F1 C9 C10 Fe1 123.3(4)
C8 C9 C10 Fe1 -57.7(3)
C7 C6 C10 C9 -1.4(4)
Fe1 C6 C10 C9 -58.5(2)
C7 C6 C10 Si1 176.3(3)
Fe1 C6 C10 Si1 119.2(3)
C7 C6 C10 Fe1 57.1(3)
C12 Si1 C10 C9 30.3(4)
C13 Si1 C10 C9 151.6(4)
C14 Si1 C10 C9 -89.3(4)
C12 Si1 C10 C6 -146.9(3)
C13 Si1 C10 C6 -25.5(4)
C14 Si1 C10 C6 93.6(4)
C12 Si1 C10 Fe1 -58.7(3)
C13 Si1 C10 Fe1 62.7(3)
C14 Si1 C10 Fe1 -178.2(3)
C9 C8 C11 O1 7.2(7)
C7 C8 C11 O1 -175.9(5)
Fe1 C8 C11 O1 96.3(5)
